data_7235194
loop_
_publ_author_name
'G. A. Filonenko'
'R. R. Fayzullin'
'J. R. Khusnutdinova'

_publ_section_title
;
 Intramolecular non-covalent interactions as a strategy towards controlled
 photoluminescence in copper(i) complexes
;
_journal_name_full 'Journal of Materials Chemistry C'
_journal_page_first 1638
_journal_page_last 1645
_journal_paper_doi 10.1039/C6TC04989C
_journal_volume 5
_journal_year 2017
_chemical_absolute_configuration .
_chemical_formula_moiety 'C24 H35 Cu N5 1+, F6 P 1-'
_chemical_formula_sum 'C24 H35 Cu F6 N5 P'
_chemical_formula_weight 602.08
_chemical_name_systematic
;
(Acetonitrile)-(3,11-di-t-butyl-3,11,17,18-tetraazatricyclo[11.3.1.15,9]
octadeca-1(17),5(18),6,8,13,15-hexaene)-copper hexafluorophosphate
;
_space_group_crystal_system orthorhombic
_space_group_IT_number 19
_space_group_name_Hall 'P 2ac 2ab'
_space_group_name_H-M_alt 'P 21 21 21'
_symmetry_cell_setting orthorhombic
_symmetry_Int_Tables_number 19
_symmetry_space_group_name_H-M 'P 21 21 21'
_atom_sites_solution_hydrogens geom
_cell_angle_alpha 90
_cell_angle_beta 90
_cell_angle_gamma 90
_cell_formula_units_Z 4
_cell_length_a 9.21714(18)
_cell_length_b 11.1644(2)
_cell_length_c 25.8510(6)
_cell_measurement_reflns_used 17732
_cell_measurement_temperature 93(2)
_cell_measurement_theta_max 28.2430
_cell_measurement_theta_min 2.4390
_cell_volume 2660.17(9)
_computing_cell_refinement 'CrysAlisPro 1.171.39.7b (Rigaku OD, 2015)'
_computing_data_collection 'CrysAlisPro 1.171.39.7b (Rigaku OD, 2015)'
_computing_data_reduction 'CrysAlisPro 1.171.39.7b (Rigaku OD, 2015)'
_computing_molecular_graphics 'WinGX (Farrugia, 2012); ORTEP-3 (Farrugia, 2012); PLATON (Spek, 2009)'
_computing_publication_material 'enCIFer (Allen, 2004)'
_computing_structure_refinement 'SHELXL-2014/7 (Sheldrick, 2008)'
_computing_structure_solution 'SHELXT-2014/5 (Sheldrick, 2015)'
_diffrn_ambient_temperature 93(2)
_diffrn_measured_fraction_theta_full 0.999
_diffrn_measured_fraction_theta_max 0.999
_diffrn_measurement_device 'four-circle diffractometer'
_diffrn_measurement_device_type 'XtaLAB Pro: Kappa dual offset/far'
_diffrn_measurement_method '\w scans'
_diffrn_radiation_monochromator graphite
_diffrn_radiation_probe x-ray
_diffrn_radiation_type MoK\a
_diffrn_radiation_wavelength 0.71073
_diffrn_reflns_av_R_equivalents 0.0322
_diffrn_reflns_av_unetI/netI 0.0197
_diffrn_reflns_Laue_measured_fraction_full 0.999
_diffrn_reflns_Laue_measured_fraction_max 0.999
_diffrn_reflns_limit_h_max 11
_diffrn_reflns_limit_h_min -10
_diffrn_reflns_limit_k_max 13
_diffrn_reflns_limit_k_min -12
_diffrn_reflns_limit_l_max 31
_diffrn_reflns_limit_l_min -31
_diffrn_reflns_number 27476
_diffrn_reflns_point_group_measured_fraction_full 0.999
_diffrn_reflns_point_group_measured_fraction_max 0.999
_diffrn_reflns_theta_full 25.242
_diffrn_reflns_theta_max 25.449
_diffrn_reflns_theta_min 2.346
_diffrn_source 'microfocus sealed X-ray tube'
_diffrn_source_type 'enhance (Mo) X-ray source'
_exptl_absorpt_coefficient_mu 0.947
_exptl_absorpt_correction_T_max 1.00000
_exptl_absorpt_correction_T_min 0.83762
_exptl_absorpt_correction_type multi-scan
_exptl_absorpt_process_details
;
CrysAlisPro 1.171.39.7b (Rigaku Oxford Diffraction, 2015)
Empirical absorption correction using spherical harmonics,
implemented in SCALE3 ABSPACK scaling algorithm.
;
_exptl_crystal_colour orange
_exptl_crystal_density_diffrn 1.503
_exptl_crystal_description prism
_exptl_crystal_F_000 1248
_exptl_crystal_recrystallization_method 'vapour diffusion, MeCN-Et2O'
_exptl_crystal_size_max 0.200
_exptl_crystal_size_mid 0.190
_exptl_crystal_size_min 0.160
_refine_diff_density_max 0.607
_refine_diff_density_min -0.397
_refine_diff_density_rms 0.050
_refine_ls_abs_structure_details
;
Flack x determined using 2046 quotients [(I+)-(I-)]/[(I+)+(I-)]
(Parsons, Flack and Wagner, Acta Cryst. B69 (2013) 249-259).
;
_refine_ls_abs_structure_Flack -0.003(3)
_refine_ls_extinction_coef .
_refine_ls_extinction_method none
_refine_ls_goodness_of_fit_ref 1.043
_refine_ls_hydrogen_treatment constr
_refine_ls_matrix_type full
_refine_ls_number_parameters 341
_refine_ls_number_reflns 4918
_refine_ls_number_restraints 15
_refine_ls_restrained_S_all 1.042
_refine_ls_R_factor_all 0.0249
_refine_ls_R_factor_gt 0.0244
_refine_ls_shift/su_max 0.002
_refine_ls_shift/su_mean 0.000
_refine_ls_structure_factor_coef Fsqd
_refine_ls_weighting_details 'w=1/[\s^2^(Fo^2^)+(0.0329P)^2^+1.6787P] where P=(Fo^2^+2Fc^2^)/3'
_refine_ls_weighting_scheme calc
_refine_ls_wR_factor_gt 0.0631
_refine_ls_wR_factor_ref 0.0634
_reflns_Friedel_coverage 0.752
_reflns_Friedel_fraction_full 1.000
_reflns_Friedel_fraction_max 1.000
_reflns_number_gt 4818
_reflns_number_total 4918
_reflns_threshold_expression 'I > 2\s(I)'
_cod_data_source_file 1000005.cif
_cod_data_source_block PCOD1000005
_cod_original_cell_volume 2660.17(10)
_cod_database_code 7235194
_shelx_space_group_comment
;
The symmetry employed for this shelxl refinement is uniquely defined
by the following loop, which should always be used as a source of
symmetry information in preference to the above space-group names.
They are only intended as comments.
;
_shelx_estimated_absorpt_t_min 0.833
_shelx_estimated_absorpt_t_max 0.863

loop_
_space_group_symop_operation_xyz
'x, y, z'
'-x+1/2, -y, z+1/2'
'-x, y+1/2, -z+1/2'
'x+1/2, -y+1/2, -z'

loop_
_atom_site_label
_atom_site_type_symbol
_atom_site_fract_x
_atom_site_fract_y
_atom_site_fract_z
_atom_site_U_iso_or_equiv
_atom_site_adp_type
_atom_site_occupancy
_atom_site_site_symmetry_order
_atom_site_calc_flag
_atom_site_refinement_flags_posn
_atom_site_refinement_flags_adp
_atom_site_refinement_flags_occupancy
_atom_site_disorder_assembly
_atom_site_disorder_group
Cu1 Cu 0.43285(3) 0.42076(3) 0.63184(2) 0.01359(9) Uani 1 1 d . . . . .
N1 N 0.5083(2) 0.3355(2) 0.56514(9) 0.0136(5) Uani 1 1 d . . . . .
N2 N 0.6572(2) 0.4409(2) 0.64286(9) 0.0141(5) Uani 1 1 d . . . . .
N3 N 0.4997(3) 0.2224(2) 0.66398(9) 0.0134(5) Uani 1 1 d . . . . .
N4 N 0.4892(2) 0.5910(2) 0.57419(8) 0.0129(4) Uani 1 1 d . . . . .
N5 N 0.2669(3) 0.4734(2) 0.66918(9) 0.0155(5) Uani 1 1 d . . . . .
C11 C 0.5256(3) 0.1508(2) 0.61686(11) 0.0199(6) Uani 1 1 d . . . . .
H111 H 0.4380 0.1022 0.6098 0.024 Uiso 1 1 calc R U . . .
H112 H 0.6066 0.0948 0.6236 0.024 Uiso 1 1 calc R U . . .
C12 C 0.5614(3) 0.2236(2) 0.56879(10) 0.0153(5) Uani 1 1 d . . . . .
C13 C 0.6464(3) 0.1731(3) 0.53022(11) 0.0197(6) Uani 1 1 d . . . . .
H13 H 0.6820 0.0937 0.5337 0.024 Uiso 1 1 calc R U . . .
C14 C 0.6786(3) 0.2402(3) 0.48664(11) 0.0205(6) Uani 1 1 d . . . . .
H14 H 0.7330 0.2064 0.4591 0.025 Uiso 1 1 calc R U . . .
C15 C 0.6302(3) 0.3573(3) 0.48390(11) 0.0188(6) Uani 1 1 d . . . . .
H15 H 0.6530 0.4058 0.4548 0.023 Uiso 1 1 calc R U . . .
C16 C 0.5477(3) 0.4030(2) 0.52426(10) 0.0142(5) Uani 1 1 d . . . . .
C17 C 0.4988(3) 0.5329(3) 0.52292(11) 0.0196(6) Uani 1 1 d . . . . .
H172 H 0.5674 0.5790 0.5012 0.024 Uiso 1 1 calc R U . . .
H171 H 0.4023 0.5369 0.5062 0.024 Uiso 1 1 calc R U . . .
C21 C 0.6399(3) 0.2520(3) 0.68918(12) 0.0207(6) Uani 1 1 d . . . . .
H212 H 0.6969 0.1777 0.6939 0.025 Uiso 1 1 calc R U . . .
H211 H 0.6209 0.2865 0.7238 0.025 Uiso 1 1 calc R U . . .
C22 C 0.7274(3) 0.3404(3) 0.65748(11) 0.0171(6) Uani 1 1 d . . . . .
C23 C 0.8693(3) 0.3174(3) 0.64259(12) 0.0214(6) Uani 1 1 d . . . . .
H23 H 0.9181 0.2475 0.6543 0.026 Uiso 1 1 calc R U . . .
C24 C 0.9383(3) 0.3983(2) 0.61040(11) 0.0202(6) Uani 1 1 d . . . . .
H24 H 1.0355 0.3843 0.5998 0.024 Uiso 1 1 calc R U . . .
C25 C 0.8657(3) 0.4998(3) 0.59362(11) 0.0182(6) Uani 1 1 d . . . . .
H25 H 0.9115 0.5556 0.5712 0.022 Uiso 1 1 calc R U . . .
C26 C 0.7234(3) 0.5182(2) 0.61047(11) 0.0145(6) Uani 1 1 d . . . . .
C27 C 0.6359(3) 0.6247(3) 0.59248(12) 0.0176(6) Uani 1 1 d . . . . .
H271 H 0.6265 0.6824 0.6214 0.021 Uiso 1 1 calc R U . . .
H272 H 0.6885 0.6652 0.5641 0.021 Uiso 1 1 calc R U . . .
C31 C 0.3942(3) 0.1616(2) 0.70035(11) 0.0170(6) Uani 1 1 d . . . . .
C32 C 0.4452(4) 0.0353(3) 0.71652(12) 0.0245(6) Uani 1 1 d . . . . .
H322 H 0.4555 -0.0151 0.6857 0.037 Uiso 1 1 calc R U . . .
H323 H 0.3736 -0.0004 0.7399 0.037 Uiso 1 1 calc R U . . .
H321 H 0.5390 0.0413 0.7342 0.037 Uiso 1 1 calc R U . . .
C33 C 0.2459(3) 0.1524(3) 0.67288(13) 0.0240(7) Uani 1 1 d . . . . .
H331 H 0.2522 0.0937 0.6448 0.036 Uiso 1 1 calc R U . . .
H332 H 0.2196 0.2308 0.6586 0.036 Uiso 1 1 calc R U . . .
H333 H 0.1719 0.1269 0.6978 0.036 Uiso 1 1 calc R U . . .
C34 C 0.3731(4) 0.2372(3) 0.74882(12) 0.0218(6) Uani 1 1 d . . . . .
H341 H 0.4611 0.2338 0.7701 0.033 Uiso 1 1 calc R U . . .
H342 H 0.2908 0.2061 0.7687 0.033 Uiso 1 1 calc R U . . .
H343 H 0.3540 0.3204 0.7389 0.033 Uiso 1 1 calc R U . . .
C41 C 0.3855(3) 0.6962(2) 0.57349(11) 0.0147(5) Uani 1 1 d . . . . .
C42 C 0.4305(4) 0.7934(3) 0.53462(11) 0.0223(6) Uani 1 1 d . . . . .
H421 H 0.4323 0.7594 0.4997 0.033 Uiso 1 1 calc R U . . .
H422 H 0.5272 0.8234 0.5435 0.033 Uiso 1 1 calc R U . . .
H423 H 0.3606 0.8596 0.5359 0.033 Uiso 1 1 calc R U . . .
C43 C 0.3788(3) 0.7520(2) 0.62774(12) 0.0188(6) Uani 1 1 d . . . . .
H431 H 0.4667 0.7992 0.6339 0.028 Uiso 1 1 calc R U . . .
H432 H 0.3719 0.6882 0.6537 0.028 Uiso 1 1 calc R U . . .
H433 H 0.2935 0.8041 0.6303 0.028 Uiso 1 1 calc R U . . .
C44 C 0.2328(3) 0.6492(3) 0.55934(12) 0.0197(6) Uani 1 1 d . . . . .
H441 H 0.2293 0.6307 0.5223 0.030 Uiso 1 1 calc R U . . .
H442 H 0.1602 0.7105 0.5674 0.030 Uiso 1 1 calc R U . . .
H443 H 0.2122 0.5765 0.5793 0.030 Uiso 1 1 calc R U . . .
C51 C 0.1730(3) 0.5158(3) 0.69129(11) 0.0163(6) Uani 1 1 d . . . . .
C52 C 0.0530(3) 0.5735(3) 0.71883(11) 0.0246(6) Uani 1 1 d . . . . .
H521 H 0.0674 0.5648 0.7562 0.037 Uiso 1 1 calc R U . . .
H522 H -0.0387 0.5354 0.7089 0.037 Uiso 1 1 calc R U . . .
H523 H 0.0499 0.6587 0.7098 0.037 Uiso 1 1 calc R U . . .
P1 P 0.09124(7) 0.40108(6) 0.86497(3) 0.01652(16) Uani 1 1 d D . . . .
F1 F 0.2359(3) 0.3935(3) 0.83255(10) 0.0688(9) Uani 1 1 d D . . . .
F2 F -0.0547(2) 0.4109(2) 0.89792(8) 0.0449(6) Uani 1 1 d D . . . .
F3 F 0.0896(3) 0.54155(18) 0.85813(13) 0.0667(8) Uani 1 1 d D . . . .
F4 F -0.0076(3) 0.3868(2) 0.81419(8) 0.0467(6) Uani 1 1 d D . . . .
F5 F 0.0902(3) 0.25959(17) 0.87100(12) 0.0578(8) Uani 1 1 d D . . . .
F6 F 0.1872(2) 0.4146(2) 0.91582(8) 0.0407(5) Uani 1 1 d D . . . .

loop_
_atom_site_aniso_label
_atom_site_aniso_U_11
_atom_site_aniso_U_22
_atom_site_aniso_U_33
_atom_site_aniso_U_23
_atom_site_aniso_U_13
_atom_site_aniso_U_12
Cu1 0.01014(15) 0.01701(16) 0.01361(16) -0.00293(13) 0.00077(13) 0.00113(13)
N1 0.0107(10) 0.0164(12) 0.0137(11) -0.0031(9) -0.0008(9) 0.0003(9)
N2 0.0126(11) 0.0150(12) 0.0148(11) -0.0019(9) -0.0034(9) 0.0004(9)
N3 0.0152(11) 0.0113(11) 0.0139(11) -0.0013(9) -0.0003(9) -0.0010(9)
N4 0.0114(10) 0.0143(11) 0.0129(10) -0.0005(9) -0.0011(9) 0.0013(9)
N5 0.0152(12) 0.0177(12) 0.0135(11) 0.0024(10) 0.0000(10) 0.0008(10)
C11 0.0283(16) 0.0105(13) 0.0209(15) -0.0027(11) 0.0029(12) 0.0010(11)
C12 0.0134(12) 0.0162(13) 0.0162(13) -0.0032(11) -0.0003(12) -0.0010(12)
C13 0.0192(15) 0.0169(15) 0.0229(16) -0.0059(12) 0.0001(12) 0.0040(12)
C14 0.0160(14) 0.0279(17) 0.0177(16) -0.0080(13) 0.0031(12) 0.0034(12)
C15 0.0181(13) 0.0255(16) 0.0128(14) -0.0008(11) -0.0001(12) -0.0005(12)
C16 0.0113(12) 0.0195(14) 0.0119(12) -0.0015(10) -0.0025(10) 0.0005(11)
C17 0.0255(15) 0.0196(15) 0.0137(13) -0.0002(11) 0.0007(12) 0.0038(12)
C21 0.0183(14) 0.0187(15) 0.0250(16) 0.0056(12) -0.0074(13) 0.0001(12)
C22 0.0159(14) 0.0147(14) 0.0206(15) -0.0005(12) -0.0061(11) 0.0003(12)
C23 0.0144(13) 0.0163(14) 0.0334(18) -0.0036(13) -0.0104(13) 0.0038(11)
C24 0.0101(12) 0.0203(14) 0.0303(15) -0.0069(12) -0.0013(12) 0.0020(12)
C25 0.0125(13) 0.0230(15) 0.0189(14) -0.0023(11) 0.0002(11) -0.0039(12)
C26 0.0129(14) 0.0150(14) 0.0156(14) -0.0033(11) -0.0039(11) -0.0012(11)
C27 0.0126(13) 0.0145(13) 0.0258(15) 0.0048(12) -0.0013(12) -0.0007(11)
C31 0.0194(15) 0.0134(13) 0.0183(14) 0.0026(11) 0.0004(11) -0.0012(11)
C32 0.0345(17) 0.0158(14) 0.0231(15) 0.0040(11) 0.0022(14) 0.0001(14)
C33 0.0180(15) 0.0281(17) 0.0258(17) 0.0042(13) 0.0003(13) -0.0073(13)
C34 0.0304(16) 0.0186(14) 0.0164(14) 0.0012(12) 0.0045(12) 0.0020(13)
C41 0.0138(13) 0.0141(13) 0.0161(13) 0.0029(11) 0.0004(11) 0.0025(11)
C42 0.0230(15) 0.0196(14) 0.0242(15) 0.0087(11) 0.0011(13) 0.0041(14)
C43 0.0180(13) 0.0174(13) 0.0210(15) -0.0005(12) 0.0008(12) 0.0027(11)
C44 0.0148(14) 0.0231(16) 0.0212(16) 0.0017(12) -0.0022(11) 0.0031(12)
C51 0.0154(14) 0.0186(14) 0.0150(14) 0.0036(11) -0.0002(11) 0.0013(12)
C52 0.0228(15) 0.0309(16) 0.0201(14) 0.0001(12) 0.0065(12) 0.0113(15)
P1 0.0193(4) 0.0125(3) 0.0177(3) -0.0002(3) 0.0022(3) -0.0006(3)
F1 0.0443(14) 0.103(2) 0.0592(16) -0.0363(17) 0.0323(13) -0.0204(16)
F2 0.0277(10) 0.0627(14) 0.0442(12) -0.0201(11) 0.0130(10) -0.0161(12)
F3 0.0602(16) 0.0176(10) 0.122(2) 0.0133(13) -0.0220(17) -0.0080(10)
F4 0.0575(14) 0.0540(14) 0.0287(11) 0.0072(10) -0.0163(10) -0.0128(11)
F5 0.0549(15) 0.0163(9) 0.102(2) 0.0007(11) -0.0389(16) 0.0018(9)
F6 0.0396(11) 0.0505(13) 0.0319(11) -0.0026(10) -0.0132(9) -0.0114(11)

loop_
_atom_type_symbol
_atom_type_description
_atom_type_scat_dispersion_real
_atom_type_scat_dispersion_imag
_atom_type_scat_source
C C 0.0033 0.0016 'International Tables Vol C Tables 4.2.6.8 and 6.1.1.4'
H H 0.0000 0.0000 'International Tables Vol C Tables 4.2.6.8 and 6.1.1.4'
Cu Cu 0.3201 1.2651 'International Tables Vol C Tables 4.2.6.8 and 6.1.1.4'
F F 0.0171 0.0103 'International Tables Vol C Tables 4.2.6.8 and 6.1.1.4'
N N 0.0061 0.0033 'International Tables Vol C Tables 4.2.6.8 and 6.1.1.4'
P P 0.1023 0.0942 'International Tables Vol C Tables 4.2.6.8 and 6.1.1.4'

loop_
_geom_angle_atom_site_label_1
_geom_angle_atom_site_label_2
_geom_angle_atom_site_label_3
_geom_angle
_geom_angle_site_symmetry_1
_geom_angle_site_symmetry_3
N5 Cu1 N1 145.86(10) . .
N5 Cu1 N2 133.64(10) . .
N1 Cu1 N2 80.38(9) . .
N5 Cu1 N3 108.06(9) . .
N1 Cu1 N3 77.51(8) . .
N2 Cu1 N3 78.62(8) . .
N5 Cu1 N4 103.76(9) . .
N1 Cu1 N4 77.45(8) . .
N2 Cu1 N4 78.00(8) . .
N3 Cu1 N4 148.11(8) . .
C12 N1 C16 118.4(2) . .
C12 N1 Cu1 119.12(18) . .
C16 N1 Cu1 118.81(18) . .
C26 N2 C22 119.2(2) . .
C26 N2 Cu1 115.50(18) . .
C22 N2 Cu1 114.93(18) . .
C11 N3 C21 110.0(2) . .
C11 N3 C31 111.9(2) . .
C21 N3 C31 112.7(2) . .
C11 N3 Cu1 104.53(16) . .
C21 N3 Cu1 99.60(16) . .
C31 N3 Cu1 117.13(16) . .
C17 N4 C27 110.1(2) . .
C17 N4 C41 111.5(2) . .
C27 N4 C41 112.5(2) . .
C17 N4 Cu1 102.49(17) . .
C27 N4 Cu1 101.25(16) . .
C41 N4 Cu1 118.10(16) . .
C51 N5 Cu1 173.4(2) . .
N3 C11 C12 114.8(2) . .
N3 C11 H111 108.6 . .
C12 C11 H111 108.6 . .
N3 C11 H112 108.6 . .
C12 C11 H112 108.6 . .
H111 C11 H112 107.5 . .
N1 C12 C13 122.2(3) . .
N1 C12 C11 118.3(2) . .
C13 C12 C11 119.5(3) . .
C14 C13 C12 119.0(3) . .
C14 C13 H13 120.5 . .
C12 C13 H13 120.5 . .
C15 C14 C13 118.9(3) . .
C15 C14 H14 120.5 . .
C13 C14 H14 120.5 . .
C14 C15 C16 119.0(3) . .
C14 C15 H15 120.5 . .
C16 C15 H15 120.5 . .
N1 C16 C15 122.1(3) . .
N1 C16 C17 118.1(2) . .
C15 C16 C17 119.7(3) . .
N4 C17 C16 114.6(2) . .
N4 C17 H172 108.6 . .
C16 C17 H172 108.6 . .
N4 C17 H171 108.6 . .
C16 C17 H171 108.6 . .
H172 C17 H171 107.6 . .
N3 C21 C22 111.8(2) . .
N3 C21 H212 109.3 . .
C22 C21 H212 109.3 . .
N3 C21 H211 109.3 . .
C22 C21 H211 109.3 . .
H212 C21 H211 107.9 . .
N2 C22 C23 121.9(3) . .
N2 C22 C21 115.9(3) . .
C23 C22 C21 122.1(3) . .
C24 C23 C22 118.7(3) . .
C24 C23 H23 120.7 . .
C22 C23 H23 120.7 . .
C23 C24 C25 120.0(3) . .
C23 C24 H24 120.0 . .
C25 C24 H24 120.0 . .
C24 C25 C26 118.4(3) . .
C24 C25 H25 120.8 . .
C26 C25 H25 120.8 . .
N2 C26 C25 121.7(3) . .
N2 C26 C27 116.9(2) . .
C25 C26 C27 121.4(3) . .
N4 C27 C26 112.7(2) . .
N4 C27 H271 109.1 . .
C26 C27 H271 109.1 . .
N4 C27 H272 109.1 . .
C26 C27 H272 109.1 . .
H271 C27 H272 107.8 . .
N3 C31 C34 110.1(2) . .
N3 C31 C32 112.5(2) . .
C34 C31 C32 108.8(2) . .
N3 C31 C33 108.2(2) . .
C34 C31 C33 107.6(3) . .
C32 C31 C33 109.5(2) . .
C31 C32 H322 109.5 . .
C31 C32 H323 109.5 . .
H322 C32 H323 109.5 . .
C31 C32 H321 109.5 . .
H322 C32 H321 109.5 . .
H323 C32 H321 109.5 . .
C31 C33 H331 109.5 . .
C31 C33 H332 109.5 . .
H331 C33 H332 109.5 . .
C31 C33 H333 109.5 . .
H331 C33 H333 109.5 . .
H332 C33 H333 109.5 . .
C31 C34 H341 109.5 . .
C31 C34 H342 109.5 . .
H341 C34 H342 109.5 . .
C31 C34 H343 109.5 . .
H341 C34 H343 109.5 . .
H342 C34 H343 109.5 . .
N4 C41 C43 109.2(2) . .
N4 C41 C42 112.7(2) . .
C43 C41 C42 108.8(2) . .
N4 C41 C44 108.3(2) . .
C43 C41 C44 108.5(2) . .
C42 C41 C44 109.3(2) . .
C41 C42 H421 109.5 . .
C41 C42 H422 109.5 . .
H421 C42 H422 109.5 . .
C41 C42 H423 109.5 . .
H421 C42 H423 109.5 . .
H422 C42 H423 109.5 . .
C41 C43 H431 109.5 . .
C41 C43 H432 109.5 . .
H431 C43 H432 109.5 . .
C41 C43 H433 109.5 . .
H431 C43 H433 109.5 . .
H432 C43 H433 109.5 . .
C41 C44 H441 109.5 . .
C41 C44 H442 109.5 . .
H441 C44 H442 109.5 . .
C41 C44 H443 109.5 . .
H441 C44 H443 109.5 . .
H442 C44 H443 109.5 . .
N5 C51 C52 178.4(3) . .
C51 C52 H521 109.5 . .
C51 C52 H522 109.5 . .
H521 C52 H522 109.5 . .
C51 C52 H523 109.5 . .
H521 C52 H523 109.5 . .
H522 C52 H523 109.5 . .
F1 P1 F3 90.10(18) . .
F1 P1 F5 90.23(17) . .
F3 P1 F5 178.80(15) . .
F1 P1 F6 88.54(14) . .
F3 P1 F6 90.19(15) . .
F5 P1 F6 90.97(14) . .
F1 P1 F2 179.13(16) . .
F3 P1 F2 89.07(15) . .
F5 P1 F2 90.60(14) . .
F6 P1 F2 91.20(12) . .
F1 P1 F4 92.29(15) . .
F3 P1 F4 90.10(15) . .
F5 P1 F4 88.73(13) . .
F6 P1 F4 179.13(13) . .
F2 P1 F4 87.99(13) . .

loop_
_geom_bond_atom_site_label_1
_geom_bond_atom_site_label_2
_geom_bond_distance
_geom_bond_site_symmetry_2
Cu1 N5 1.901(2) .
Cu1 N1 2.089(2) .
Cu1 N2 2.099(2) .
Cu1 N3 2.444(2) .
Cu1 N4 2.470(2) .
N1 C12 1.344(4) .
N1 C16 1.348(4) .
N2 C26 1.348(4) .
N2 C22 1.349(4) .
N3 C11 1.476(4) .
N3 C21 1.484(4) .
N3 C31 1.514(4) .
N4 C17 1.478(4) .
N4 C27 1.481(3) .
N4 C41 1.515(3) .
N5 C51 1.141(4) .
C11 C12 1.521(4) .
C11 H111 0.9900 .
C11 H112 0.9900 .
C12 C13 1.388(4) .
C13 C14 1.385(4) .
C13 H13 0.9500 .
C14 C15 1.383(4) .
C14 H14 0.9500 .
C15 C16 1.388(4) .
C15 H15 0.9500 .
C16 C17 1.520(4) .
C17 H172 0.9900 .
C17 H171 0.9900 .
C21 C22 1.515(4) .
C21 H212 0.9900 .
C21 H211 0.9900 .
C22 C23 1.387(4) .
C23 C24 1.383(4) .
C23 H23 0.9500 .
C24 C25 1.386(4) .
C24 H24 0.9500 .
C25 C26 1.397(4) .
C25 H25 0.9500 .
C26 C27 1.511(4) .
C27 H271 0.9900 .
C27 H272 0.9900 .
C31 C34 1.523(4) .
C31 C32 1.544(4) .
C31 C33 1.544(4) .
C32 H322 0.9800 .
C32 H323 0.9800 .
C32 H321 0.9800 .
C33 H331 0.9800 .
C33 H332 0.9800 .
C33 H333 0.9800 .
C34 H341 0.9800 .
C34 H342 0.9800 .
C34 H343 0.9800 .
C41 C43 1.536(4) .
C41 C42 1.536(4) .
C41 C44 1.546(4) .
C42 H421 0.9800 .
C42 H422 0.9800 .
C42 H423 0.9800 .
C43 H431 0.9800 .
C43 H432 0.9800 .
C43 H433 0.9800 .
C44 H441 0.9800 .
C44 H442 0.9800 .
C44 H443 0.9800 .
C51 C52 1.464(4) .
C52 H521 0.9800 .
C52 H522 0.9800 .
C52 H523 0.9800 .
P1 F1 1.577(2) .
P1 F3 1.578(2) .
P1 F5 1.587(2) .
P1 F6 1.592(2) .
P1 F2 1.596(2) .
P1 F4 1.606(2) .

loop_
_geom_torsion_atom_site_label_1
_geom_torsion_atom_site_label_2
_geom_torsion_atom_site_label_3
_geom_torsion_atom_site_label_4
_geom_torsion
_geom_torsion_site_symmetry_1
_geom_torsion_site_symmetry_2
_geom_torsion_site_symmetry_3
_geom_torsion_site_symmetry_4
C21 N3 C11 C12 -83.8(3) . . . .
C31 N3 C11 C12 150.1(2) . . . .
Cu1 N3 C11 C12 22.4(3) . . . .
C16 N1 C12 C13 -4.7(4) . . . .
Cu1 N1 C12 C13 -163.0(2) . . . .
C16 N1 C12 C11 175.6(2) . . . .
Cu1 N1 C12 C11 17.3(3) . . . .
N3 C11 C12 N1 -28.3(4) . . . .
N3 C11 C12 C13 152.0(3) . . . .
N1 C12 C13 C14 0.4(4) . . . .
C11 C12 C13 C14 -179.9(3) . . . .
C12 C13 C14 C15 2.7(4) . . . .
C13 C14 C15 C16 -1.6(4) . . . .
C12 N1 C16 C15 5.8(4) . . . .
Cu1 N1 C16 C15 164.2(2) . . . .
C12 N1 C16 C17 -174.4(2) . . . .
Cu1 N1 C16 C17 -16.0(3) . . . .
C14 C15 C16 N1 -2.7(4) . . . .
C14 C15 C16 C17 177.5(3) . . . .
C27 N4 C17 C16 77.9(3) . . . .
C41 N4 C17 C16 -156.4(2) . . . .
Cu1 N4 C17 C16 -29.1(3) . . . .
N1 C16 C17 N4 33.3(4) . . . .
C15 C16 C17 N4 -146.9(3) . . . .
C11 N3 C21 C22 69.4(3) . . . .
C31 N3 C21 C22 -164.9(2) . . . .
Cu1 N3 C21 C22 -40.0(2) . . . .
C26 N2 C22 C23 3.8(4) . . . .
Cu1 N2 C22 C23 147.4(2) . . . .
C26 N2 C22 C21 -173.7(2) . . . .
Cu1 N2 C22 C21 -30.1(3) . . . .
N3 C21 C22 N2 51.7(3) . . . .
N3 C21 C22 C23 -125.8(3) . . . .
N2 C22 C23 C24 -2.2(4) . . . .
C21 C22 C23 C24 175.1(3) . . . .
C22 C23 C24 C25 -0.1(4) . . . .
C23 C24 C25 C26 0.7(4) . . . .
C22 N2 C26 C25 -3.2(4) . . . .
Cu1 N2 C26 C25 -146.5(2) . . . .
C22 N2 C26 C27 175.9(2) . . . .
Cu1 N2 C26 C27 32.5(3) . . . .
C24 C25 C26 N2 0.9(4) . . . .
C24 C25 C26 C27 -178.1(3) . . . .
C17 N4 C27 C26 -74.4(3) . . . .
C41 N4 C27 C26 160.6(2) . . . .
Cu1 N4 C27 C26 33.5(3) . . . .
N2 C26 C27 N4 -47.8(3) . . . .
C25 C26 C27 N4 131.2(3) . . . .
C11 N3 C31 C34 178.9(2) . . . .
C21 N3 C31 C34 54.2(3) . . . .
Cu1 N3 C31 C34 -60.5(3) . . . .
C11 N3 C31 C32 57.3(3) . . . .
C21 N3 C31 C32 -67.3(3) . . . .
Cu1 N3 C31 C32 177.97(18) . . . .
C11 N3 C31 C33 -63.8(3) . . . .
C21 N3 C31 C33 171.6(2) . . . .
Cu1 N3 C31 C33 56.9(3) . . . .
C17 N4 C41 C43 179.4(2) . . . .
C27 N4 C41 C43 -56.3(3) . . . .
Cu1 N4 C41 C43 61.1(3) . . . .
C17 N4 C41 C42 -59.6(3) . . . .
C27 N4 C41 C42 64.7(3) . . . .
Cu1 N4 C41 C42 -177.91(18) . . . .
C17 N4 C41 C44 61.4(3) . . . .
C27 N4 C41 C44 -174.3(2) . . . .
Cu1 N4 C41 C44 -56.9(2) . . . .
